data_4077588
loop_
_publ_author_name
'Chui, Kwoli'
'Li, Hung-Wing'
'Xie, Zuowei'

_publ_section_title
;
 Synthesis and Structural Characterization ofcloso-exo,exo-nido,
 andpseudoclosoGroup 1 Carborane Compounds of the C2B10System
;
_journal_issue 25
_journal_name_full Organometallics
_journal_page_first 5447
_journal_paper_doi 10.1021/om000547m
_journal_volume 19
_journal_year 2000
_chemical_formula_sum 'C32 H55 B10 K O7'
_chemical_formula_weight 698.96
_chemical_name_systematic
; 
 ? 
;
_space_group_IT_number 29
_symmetry_cell_setting orthorhombic
_symmetry_space_group_name_Hall 'P 2c -2ac'
_symmetry_space_group_name_H-M 'P c a 21'
_atom_sites_solution_hydrogens geom
_atom_sites_solution_primary direct
_atom_sites_solution_secondary difmap
_audit_creation_method SHELXL-97
_cell_angle_alpha 90.00
_cell_angle_beta 90.00
_cell_angle_gamma 90.00
_cell_formula_units_Z 4
_cell_length_a 21.524(2)
_cell_length_b 11.0456(11)
_cell_length_c 16.7460(17)
_cell_measurement_temperature 293(2)
_cell_volume 3981.3(7)
_computing_structure_refinement 'SHELXL-97 (Sheldrick, 1997)'
_computing_structure_solution 'SHELXS-97 (Sheldrick, 1990)'
_diffrn_ambient_temperature 293(2)
_diffrn_measured_fraction_theta_full 0.999
_diffrn_measured_fraction_theta_max 0.999
_diffrn_radiation_monochromator graphite
_diffrn_radiation_source 'fine-focus sealed tube'
_diffrn_radiation_type MoK\a
_diffrn_radiation_wavelength 0.71073
_diffrn_reflns_av_R_equivalents 0.0867
_diffrn_reflns_av_sigmaI/netI 0.0902
_diffrn_reflns_limit_h_max 17
_diffrn_reflns_limit_h_min -25
_diffrn_reflns_limit_k_max 13
_diffrn_reflns_limit_k_min -13
_diffrn_reflns_limit_l_max 19
_diffrn_reflns_limit_l_min -19
_diffrn_reflns_number 21440
_diffrn_reflns_theta_full 25.00
_diffrn_reflns_theta_max 25.00
_diffrn_reflns_theta_min 1.84
_exptl_absorpt_coefficient_mu 0.175
_exptl_absorpt_correction_T_max 1.0000
_exptl_absorpt_correction_T_min 0.9132
_exptl_absorpt_correction_type abscor
_exptl_crystal_colour 'bright yellow'
_exptl_crystal_density_diffrn 1.166
_exptl_crystal_density_method 'not measured'
_exptl_crystal_description plate
_exptl_crystal_F_000 1488
_exptl_crystal_size_max 0.49
_exptl_crystal_size_mid 0.26
_exptl_crystal_size_min 0.15
_refine_diff_density_max 0.335
_refine_diff_density_min -0.259
_refine_diff_density_rms 0.051
_refine_ls_abs_structure_details 'Flack H D (1983), Acta Cryst. A39, 876-881'
_refine_ls_abs_structure_Flack 0.07(7)
_refine_ls_extinction_coef 0.0000(2)
_refine_ls_extinction_expression Fc^*^=kFc[1+0.001xFc^2^\l^3^/sin(2\q)]^-1/4^
_refine_ls_extinction_method SHELXL
_refine_ls_goodness_of_fit_ref 0.840
_refine_ls_hydrogen_treatment mixed
_refine_ls_matrix_type full
_refine_ls_number_parameters 460
_refine_ls_number_reflns 6842
_refine_ls_number_restraints 7
_refine_ls_restrained_S_all 0.847
_refine_ls_R_factor_all 0.1151
_refine_ls_R_factor_gt 0.0564
_refine_ls_shift/su_max 2.395
_refine_ls_shift/su_mean 0.018
_refine_ls_structure_factor_coef Fsqd
_refine_ls_weighting_details 'calc w=1/[\s^2^(Fo^2^)+(0.0832P)^2^+0.0000P] where P=(Fo^2^+2Fc^2^)/3'
_refine_ls_weighting_scheme calc
_refine_ls_wR_factor_gt 0.1283
_refine_ls_wR_factor_ref 0.1534
_reflns_number_gt 3531
_reflns_number_total 6842
_reflns_threshold_expression >2sigma(I)
_cod_data_source_file om000547m.cif
_cod_data_source_block compound_5
_cod_original_sg_symbol_H-M Pca2(1)
_cod_database_code 4077588

loop_
_symmetry_equiv_pos_as_xyz
'x, y, z'
'-x, -y, z+1/2'
'x+1/2, -y, z'
'-x+1/2, y, z+1/2'

loop_
_atom_site_label
_atom_site_type_symbol
_atom_site_fract_x
_atom_site_fract_y
_atom_site_fract_z
_atom_site_U_iso_or_equiv
_atom_site_adp_type
_atom_site_occupancy
_atom_site_symmetry_multiplicity
_atom_site_calc_flag
_atom_site_refinement_flags
K1 K 0.08085(2) 0.48856(4) -0.22842(4) 0.05618(13) Uani 1 1 d .
C12 C 0.17799(10) 0.82748(19) -0.56061(14) 0.0525(7) Uani 1 1 d .
C7 C 0.24838(11) 0.95574(16) -0.48667(14) 0.0463(6) Uani 1 1 d .
B8 B 0.17412(12) 0.9560(2) -0.47578(18) 0.0535(8) Uani 1 1 d .
H8A H 0.1595 0.9243 -0.4164 0.064 Uiso 1 1 calc R
B9 B 0.12843(12) 0.9370(2) -0.56719(17) 0.0517(8) Uani 1 1 d .
H9A H 0.0795 0.9086 -0.5652 0.062 Uiso 1 1 calc R
B10 B 0.18804(13) 0.8999(2) -0.64445(18) 0.0562(9) Uani 1 1 d .
H10A H 0.1829 0.8472 -0.6998 0.067 Uiso 1 1 calc R
B11 B 0.25497(13) 0.8956(2) -0.57944(17) 0.0530(8) Uani 1 1 d .
H11A H 0.2910 0.8250 -0.5821 0.064 Uiso 1 1 calc R
B3 B 0.22038(12) 1.0938(2) -0.48436(17) 0.0554(8) Uani 1 1 d .
H3A H 0.2291 1.1594 -0.4362 0.066 Uiso 1 1 calc R
B4 B 0.14715(13) 1.0818(2) -0.53153(18) 0.0543(8) Uani 1 1 d .
H4A H 0.1087 1.1388 -0.5101 0.065 Uiso 1 1 calc R
B5 B 0.15959(15) 1.0484(3) -0.6351(2) 0.0648(10) Uani 1 1 d .
H5A H 0.1308 1.0868 -0.6831 0.078 Uiso 1 1 calc R
B6 B 0.23923(14) 1.0206(2) -0.64541(18) 0.0573(9) Uani 1 1 d .
H6A H 0.2652 1.0366 -0.7010 0.069 Uiso 1 1 calc R
B2 B 0.27725(14) 1.0524(3) -0.55444(18) 0.0599(9) Uani 1 1 d .
H2A H 0.3251 1.0875 -0.5537 0.072 Uiso 1 1 calc R
B1 B 0.21230(14) 1.1405(2) -0.58498(18) 0.0608(9) Uani 1 1 d .
H1A H 0.2166 1.2362 -0.6020 0.073 Uiso 1 1 calc R
C13 C 0.17654(11) 0.7066(2) -0.54378(15) 0.0580(7) Uani 1 1 d .
H13 H 0.2090 0.6618 -0.5655 0.070 Uiso 1 1 calc R
C14 C 0.13216(11) 0.63727(19) -0.49712(15) 0.0592(8) Uani 1 1 d .
C15 C 0.14015(15) 0.5129(2) -0.49199(16) 0.0746(9) Uani 1 1 d .
H15A H 0.1750 0.4777 -0.5153 0.090 Uiso 1 1 calc R
C16 C 0.09795(14) 0.4403(3) -0.45333(19) 0.0941(11) Uani 1 1 d .
H16A H 0.1037 0.3568 -0.4528 0.113 Uiso 1 1 calc R
C17 C 0.04699(17) 0.4899(3) -0.4152(2) 0.1003(11) Uani 1 1 d .
H17A H 0.0183 0.4411 -0.3890 0.120 Uiso 1 1 calc R
C18 C 0.03991(13) 0.6143(3) -0.41707(19) 0.0880(10) Uani 1 1 d .
H18A H 0.0066 0.6498 -0.3906 0.106 Uiso 1 1 calc R
C19 C 0.08188(12) 0.6871(3) -0.45804(17) 0.0768(9) Uani 1 1 d .
H19A H 0.0760 0.7705 -0.4591 0.092 Uiso 1 1 calc R
C21 C 0.28668(10) 0.8993(2) -0.41848(16) 0.0610(8) Uani 1 1 d .
H21A H 0.2672 0.9208 -0.3682 0.073 Uiso 1 1 calc R
H21B H 0.2845 0.8119 -0.4235 0.073 Uiso 1 1 calc R
C22 C 0.35347(11) 0.9346(2) -0.41420(16) 0.0608(8) Uani 1 1 d .
C23 C 0.39958(13) 0.8740(3) -0.4551(2) 0.1020(12) Uani 1 1 d .
H23A H 0.3892 0.8065 -0.4854 0.122 Uiso 1 1 calc R
C24 C 0.46067(13) 0.9111(4) -0.4521(2) 0.1297(14) Uani 1 1 d .
H24A H 0.4908 0.8688 -0.4804 0.156 Uiso 1 1 calc R
C25 C 0.47725(14) 1.0100(3) -0.4076(2) 0.1082(13) Uani 1 1 d .
H25A H 0.5183 1.0362 -0.4061 0.130 Uiso 1 1 calc R
C26 C 0.43339(14) 1.0680(3) -0.3664(2) 0.0999(12) Uani 1 1 d .
H26A H 0.4444 1.1345 -0.3354 0.120 Uiso 1 1 calc R
C27 C 0.37221(14) 1.0321(3) -0.36864(18) 0.0792(10) Uani 1 1 d .
H27A H 0.3429 1.0744 -0.3389 0.095 Uiso 1 1 calc R
O1 O 0.13242(7) 0.71664(12) -0.22273(10) 0.0669(5) Uani 1 1 d .
O2 O 0.00353(8) 0.69478(14) -0.20671(12) 0.0819(6) Uani 1 1 d .
O3 O -0.04326(8) 0.45695(17) -0.19974(14) 0.0935(7) Uani 1 1 d .
O4 O 0.02559(8) 0.26221(15) -0.25429(12) 0.0847(7) Uani 1 1 d .
O5 O 0.15441(8) 0.28648(13) -0.25507(11) 0.0752(6) Uani 1 1 d .
O6 O 0.20403(8) 0.52034(13) -0.27557(11) 0.0636(5) Uani 1 1 d .
C28 C 0.18573(12) 0.7319(2) -0.27013(18) 0.0772(9) Uani 1 1 d .
H28A H 0.2050 0.8092 -0.2582 0.093 Uiso 1 1 calc R
H28B H 0.1743 0.7313 -0.3262 0.093 Uiso 1 1 calc R
C29 C 0.22972(11) 0.6335(2) -0.25388(17) 0.0702(9) Uani 1 1 d .
H29A H 0.2677 0.6470 -0.2838 0.084 Uiso 1 1 calc R
H29B H 0.2400 0.6328 -0.1975 0.084 Uiso 1 1 calc R
C30 C 0.24079(11) 0.4216(2) -0.25460(18) 0.0770(9) Uani 1 1 d .
H30A H 0.2433 0.4155 -0.1969 0.092 Uiso 1 1 calc R
H30B H 0.2825 0.4326 -0.2753 0.092 Uiso 1 1 calc R
C31 C 0.21345(12) 0.3092(2) -0.28786(19) 0.0793(10) Uani 1 1 d .
H31A H 0.2099 0.3168 -0.3454 0.095 Uiso 1 1 calc R
H31B H 0.2407 0.2414 -0.2765 0.095 Uiso 1 1 calc R
C32 C 0.12457(13) 0.1855(2) -0.28691(19) 0.0846(10) Uani 1 1 d .
H32A H 0.1515 0.1154 -0.2826 0.101 Uiso 1 1 calc R
H32B H 0.1159 0.1992 -0.3430 0.101 Uiso 1 1 calc R
C33 C 0.06659(14) 0.1621(2) -0.2446(2) 0.0954(12) Uani 1 1 d .
H33A H 0.0473 0.0894 -0.2655 0.114 Uiso 1 1 calc R
H33B H 0.0750 0.1496 -0.1883 0.114 Uiso 1 1 calc R
C34 C -0.03088(15) 0.2453(3) -0.2163(3) 0.1227(14) Uani 1 1 d .
H34A H -0.0238 0.2330 -0.1597 0.147 Uiso 1 1 calc R
H34B H -0.0508 0.1733 -0.2373 0.147 Uiso 1 1 calc R
C35 C -0.07205(12) 0.3493(3) -0.2275(3) 0.1247(14) Uani 1 1 d .
H35A H -0.0821 0.3578 -0.2837 0.150 Uiso 1 1 calc R
H35B H -0.1105 0.3361 -0.1985 0.150 Uiso 1 1 calc R
C36 C -0.08034(14) 0.5569(3) -0.1973(2) 0.1112(13) Uani 1 1 d .
H36A H -0.1180 0.5378 -0.1680 0.133 Uiso 1 1 calc R
H36B H -0.0921 0.5788 -0.2513 0.133 Uiso 1 1 calc R
C37 C -0.04947(15) 0.6599(3) -0.1594(2) 0.1099(12) Uani 1 1 d .
H37A H -0.0782 0.7273 -0.1552 0.132 Uiso 1 1 calc R
H37B H -0.0361 0.6379 -0.1060 0.132 Uiso 1 1 calc R
C38 C 0.03590(17) 0.7905(2) -0.1747(2) 0.1003(12) Uani 1 1 d .
H38A H 0.0490 0.7707 -0.1208 0.120 Uiso 1 1 calc R
H38B H 0.0092 0.8612 -0.1721 0.120 Uiso 1 1 calc R
C39 C 0.09128(14) 0.81776(18) -0.2248(2) 0.0870(10) Uani 1 1 d .
H39A H 0.0785 0.8336 -0.2793 0.104 Uiso 1 1 calc R
H39B H 0.1122 0.8892 -0.2046 0.104 Uiso 1 1 calc R
O7 O 0.13272(16) 0.4616(3) -0.0825(2) 0.0804(11) Uiso 0.50 1 d PD
O7' O 0.1025(2) 0.4618(3) -0.0704(3) 0.1015(14) Uiso 0.50 1 d PD
C40 C 0.1645(3) 0.5467(6) -0.0385(3) 0.135(3) Uiso 0.50 1 d PD
C40' C 0.1249(2) 0.5542(4) -0.0228(3) 0.0794(16) Uiso 0.50 1 d PD
C41 C 0.1653(2) 0.5017(3) 0.0464(2) 0.159(2) Uani 1 1 d D
H41A H 0.2053 0.5168 0.0712 0.191 Uiso 1 1 calc R
H41B H 0.1332 0.5410 0.0778 0.191 Uiso 1 1 calc R
C42 C 0.1535(2) 0.3722(3) 0.0397(3) 0.167(2) Uani 1 1 d D
H42A H 0.1271 0.3456 0.0832 0.200 Uiso 1 1 calc R
H42B H 0.1923 0.3279 0.0426 0.200 Uiso 1 1 calc R
C43 C 0.1229(2) 0.3485(3) -0.0371(2) 0.160(2) Uani 1 1 d D
H43A H 0.0790 0.3324 -0.0298 0.192 Uiso 1 1 calc R
H43B H 0.1418 0.2801 -0.0641 0.192 Uiso 1 1 calc R

loop_
_atom_site_aniso_label
_atom_site_aniso_U_11
_atom_site_aniso_U_22
_atom_site_aniso_U_33
_atom_site_aniso_U_23
_atom_site_aniso_U_13
_atom_site_aniso_U_12
K1 0.0599(2) 0.0407(2) 0.0680(3) 0.0011(3) -0.0001(3) -0.0014(2)
C12 0.0701(14) 0.0428(12) 0.0448(14) -0.0070(11) 0.0035(12) -0.0005(11)
C7 0.0566(11) 0.0405(10) 0.0418(13) -0.0027(12) -0.0001(11) -0.0018(12)
B8 0.0631(16) 0.0416(14) 0.0559(19) -0.0048(13) 0.0114(14) -0.0041(13)
B9 0.0509(14) 0.0437(14) 0.0606(19) -0.0046(14) 0.0071(14) -0.0014(13)
B10 0.0725(17) 0.0465(14) 0.0497(18) -0.0062(14) 0.0047(15) 0.0041(14)
B11 0.0601(15) 0.0477(15) 0.0513(18) -0.0003(14) 0.0112(14) 0.0034(13)
B3 0.0756(17) 0.0402(13) 0.0504(18) -0.0029(14) 0.0091(15) -0.0110(13)
B4 0.0678(16) 0.0384(14) 0.0568(18) -0.0023(13) 0.0153(15) 0.0127(13)
B5 0.086(2) 0.0487(15) 0.059(2) 0.0051(15) 0.0040(17) 0.0127(15)
B6 0.0803(19) 0.0420(14) 0.0495(18) 0.0030(13) 0.0119(15) 0.0016(14)
B2 0.0643(16) 0.0532(16) 0.062(2) -0.0038(15) 0.0147(15) -0.0126(14)
B1 0.098(2) 0.0293(13) 0.0553(19) -0.0003(13) 0.0097(17) 0.0003(15)
C13 0.0791(15) 0.0387(12) 0.0560(16) -0.0046(11) 0.0048(14) -0.0021(12)
C14 0.0851(16) 0.0441(12) 0.0485(15) 0.0036(12) -0.0057(14) -0.0106(12)
C15 0.117(2) 0.0510(14) 0.0554(17) 0.0043(13) -0.0124(17) -0.0134(15)
C16 0.144(2) 0.0580(16) 0.080(2) 0.0141(15) -0.0430(19) -0.0321(17)
C17 0.131(2) 0.105(2) 0.065(2) 0.0208(17) -0.0170(19) -0.0589(18)
C18 0.1001(19) 0.0884(19) 0.075(2) -0.0009(17) 0.0125(18) -0.0353(17)
C19 0.0899(17) 0.0712(16) 0.0694(19) 0.0034(15) 0.0030(16) -0.0242(16)
C21 0.0683(14) 0.0617(14) 0.0530(16) 0.0055(13) -0.0022(14) -0.0112(13)
C22 0.0591(14) 0.0745(16) 0.0489(15) 0.0031(14) -0.0062(13) -0.0058(13)
C23 0.0821(19) 0.123(2) 0.101(2) -0.048(2) -0.0002(18) 0.0003(19)
C24 0.0544(16) 0.214(3) 0.120(3) -0.072(3) 0.0024(18) -0.004(2)
C25 0.0631(17) 0.171(3) 0.091(2) 0.017(2) -0.0097(17) -0.0442(18)
C26 0.0840(19) 0.117(2) 0.098(3) -0.002(2) -0.0262(18) -0.0267(19)
C27 0.0862(19) 0.0907(19) 0.0608(18) -0.0163(16) -0.0071(16) -0.0005(17)
O1 0.0915(10) 0.0473(8) 0.0618(11) 0.0068(9) -0.0056(10) -0.0055(8)
O2 0.1049(13) 0.0645(10) 0.0764(14) -0.0030(10) 0.0085(11) 0.0229(9)
O3 0.0736(11) 0.1011(13) 0.1059(16) 0.0138(12) 0.0170(11) 0.0050(11)
O4 0.0982(12) 0.0662(10) 0.0897(15) 0.0072(10) 0.0040(11) -0.0259(10)
O5 0.1048(12) 0.0467(9) 0.0740(13) -0.0073(9) -0.0026(10) 0.0077(9)
O6 0.0686(9) 0.0621(10) 0.0603(11) -0.0018(9) -0.0046(9) 0.0026(8)
C28 0.0971(19) 0.0636(15) 0.0709(19) 0.0068(15) -0.0133(17) -0.0220(15)
C29 0.0686(14) 0.0753(15) 0.0667(19) -0.0029(14) -0.0057(13) -0.0301(13)
C30 0.0683(15) 0.0855(17) 0.077(2) -0.0080(16) -0.0007(15) 0.0138(15)
C31 0.0820(18) 0.0701(17) 0.086(2) -0.0115(16) 0.0024(17) 0.0235(15)
C32 0.119(2) 0.0462(14) 0.088(2) 0.0005(15) -0.0270(19) -0.0014(15)
C33 0.133(2) 0.0389(12) 0.114(3) 0.0071(17) -0.019(2) -0.0059(15)
C34 0.104(2) 0.120(2) 0.144(4) 0.016(3) 0.008(3) -0.035(2)
C35 0.0822(17) 0.122(2) 0.170(4) -0.012(3) 0.009(2) -0.0584(17)
C36 0.0773(18) 0.154(3) 0.103(3) 0.008(2) 0.0268(18) 0.024(2)
C37 0.114(2) 0.110(2) 0.106(3) 0.010(2) 0.0553(19) 0.0441(19)
C38 0.147(3) 0.0599(16) 0.094(3) -0.0123(17) -0.006(2) 0.0288(19)
C39 0.136(2) 0.0329(11) 0.093(2) 0.0035(17) -0.028(2) 0.0088(14)
C41 0.248(5) 0.137(4) 0.093(3) 0.014(2) -0.042(3) -0.004(3)
C42 0.259(5) 0.131(3) 0.110(3) 0.021(3) -0.064(3) 0.040(3)
C43 0.288(5) 0.075(2) 0.117(4) 0.018(2) -0.025(4) 0.017(3)

loop_
_atom_type_symbol
_atom_type_description
_atom_type_scat_dispersion_real
_atom_type_scat_dispersion_imag
_atom_type_scat_source
C C 0.0033 0.0016 'International Tables Vol C Tables 4.2.6.8 and 6.1.1.4'
H H 0.0000 0.0000 'International Tables Vol C Tables 4.2.6.8 and 6.1.1.4'
B B 0.0013 0.0007 'International Tables Vol C Tables 4.2.6.8 and 6.1.1.4'
O O 0.0106 0.0060 'International Tables Vol C Tables 4.2.6.8 and 6.1.1.4'
K K 0.2009 0.2494 'International Tables Vol C Tables 4.2.6.8 and 6.1.1.4'

loop_
_geom_angle_atom_site_label_1
_geom_angle_atom_site_label_2
_geom_angle_atom_site_label_3
_geom_angle
O7' K1 O7 14.48(11)
O7' K1 O3 89.00(10)
O7 K1 O3 103.32(9)
O7' K1 O1 89.80(9)
O7 K1 O1 84.44(8)
O3 K1 O1 120.26(5)
O7' K1 O5 88.35(9)
O7 K1 O5 79.68(8)
O3 K1 O5 118.88(5)
O1 K1 O5 120.78(5)
O7' K1 O6 97.30(10)
O7 K1 O6 82.95(9)
O3 K1 O6 173.66(7)
O1 K1 O6 60.76(5)
O5 K1 O6 60.85(5)
O7' K1 O4 97.30(9)
O7 K1 O4 102.51(8)
O3 K1 O4 59.93(5)
O1 K1 O4 172.89(6)
O5 K1 O4 59.95(5)
O6 K1 O4 118.17(5)
O7' K1 O2 93.63(9)
O7 K1 O2 102.38(8)
O3 K1 O2 60.57(5)
O1 K1 O2 59.93(5)
O5 K1 O2 177.92(6)
O6 K1 O2 119.45(5)
O4 K1 O2 119.07(5)
O7' K1 C17 173.23(10)
O7 K1 C17 167.08(10)
O3 K1 C17 87.13(8)
O1 K1 C17 96.94(7)
O5 K1 C17 88.66(7)
O6 K1 C17 86.53(8)
O4 K1 C17 75.95(7)
O2 K1 C17 89.31(7)
C13 C12 B9 137.0(2)
C13 C12 B10 131.4(2)
B9 C12 B10 70.21(16)
C13 C12 B11 117.02(19)
B9 C12 B11 105.99(17)
B10 C12 B11 62.23(15)
C13 C12 B8 122.95(19)
B9 C12 B8 59.49(14)
B10 C12 B8 105.51(17)
B11 C12 B8 82.54(14)
C21 C7 B8 116.6(2)
C21 C7 B3 123.75(19)
B8 C7 B3 68.33(16)
C21 C7 B2 124.1(2)
B8 C7 B2 116.33(19)
B3 C7 B2 63.90(15)
C21 C7 B11 118.42(18)
B8 C7 B11 100.81(19)
B3 C7 B11 114.62(19)
B2 C7 B11 66.34(16)
C7 B8 B4 105.49(19)
C7 B8 B3 56.66(13)
B4 B8 B3 58.87(15)
C7 B8 B9 116.0(2)
B4 B8 B9 58.22(15)
B3 B8 B9 108.82(19)
C7 B8 C12 82.96(15)
B4 B8 C12 101.25(19)
B3 B8 C12 120.73(19)
B9 B8 C12 49.52(13)
C12 B9 B4 120.5(2)
C12 B9 B5 107.93(19)
B4 B9 B5 60.52(16)
C12 B9 B8 70.99(15)
B4 B9 B8 59.19(15)
B5 B9 B8 104.44(19)
C12 B9 B10 55.23(14)
B4 B9 B10 106.15(18)
B5 B9 B10 57.15(15)
B8 B9 B10 103.60(18)
C12 B10 B6 118.1(2)
C12 B10 B5 109.6(2)
B6 B10 B5 60.26(16)
C12 B10 B11 64.77(16)
B6 B10 B11 61.17(16)
B5 B10 B11 104.4(2)
C12 B10 B9 54.56(14)
B6 B10 B9 105.97(19)
B5 B10 B9 59.62(16)
B11 B10 B9 97.83(19)
C7 B11 B6 104.25(18)
C7 B11 B10 118.4(2)
B6 B11 B10 57.30(16)
C7 B11 B2 56.37(14)
B6 B11 B2 57.88(15)
B10 B11 B2 108.60(19)
C7 B11 C12 85.88(16)
B6 B11 C12 104.38(18)
B10 B11 C12 53.00(14)
B2 B11 C12 125.22(19)
C7 B3 B2 59.09(15)
C7 B3 B4 104.32(18)
B2 B3 B4 107.7(2)
C7 B3 B1 106.51(19)
B2 B3 B1 60.54(17)
B4 B3 B1 60.59(17)
C7 B3 B8 55.02(14)
B2 B3 B8 102.47(18)
B4 B3 B8 59.08(15)
B1 B3 B8 105.31(19)
B9 B4 B3 115.17(18)
B9 B4 B8 62.59(15)
B3 B4 B8 62.06(15)
B9 B4 B1 109.91(19)
B3 B4 B1 59.77(16)
B8 B4 B1 106.95(19)
B9 B4 B5 61.14(16)
B3 B4 B5 108.3(2)
B8 B4 B5 107.41(19)
B1 B4 B5 58.16(17)
B1 B5 B6 60.75(17)
B1 B5 B10 111.2(2)
B6 B5 B10 59.07(15)
B1 B5 B4 60.67(17)
B6 B5 B4 106.1(2)
B10 B5 B4 109.3(2)
B1 B5 B9 109.7(2)
B6 B5 B9 107.8(2)
B10 B5 B9 63.23(16)
B4 B5 B9 58.34(16)
B10 B6 B5 60.67(17)
B10 B6 B1 111.3(2)
B5 B6 B1 59.33(17)
B10 B6 B2 116.2(2)
B5 B6 B2 109.5(2)
B1 B6 B2 60.50(17)
B10 B6 B11 61.54(15)
B5 B6 B11 105.0(2)
B1 B6 B11 106.6(2)
B2 B6 B11 62.35(16)
C7 B2 B3 57.01(15)
C7 B2 B6 106.57(19)
B3 B2 B6 107.8(2)
C7 B2 B1 104.56(19)
B3 B2 B1 60.13(16)
B6 B2 B1 59.75(16)
C7 B2 B11 57.29(14)
B3 B2 B11 102.40(18)
B6 B2 B11 59.76(15)
B1 B2 B11 104.11(19)
B5 B1 B6 59.92(17)
B5 B1 B3 110.7(2)
B6 B1 B3 107.16(19)
B5 B1 B2 109.39(19)
B6 B1 B2 59.75(16)
B3 B1 B2 59.33(16)
B5 B1 B4 61.16(17)
B6 B1 B4 105.86(18)
B3 B1 B4 59.63(16)
B2 B1 B4 105.96(19)
C12 C13 C14 129.9(2)
C19 C14 C15 117.6(2)
C19 C14 C13 124.1(2)
C15 C14 C13 118.3(2)
C16 C15 C14 121.7(3)
C15 C16 C17 120.7(3)
C18 C17 C16 118.1(3)
C18 C17 K1 93.0(2)
C16 C17 K1 105.6(2)
C17 C18 C19 121.0(3)
C14 C19 C18 120.8(3)
C22 C21 C7 116.5(2)
C23 C22 C27 116.3(2)
C23 C22 C21 122.9(2)
C27 C22 C21 120.8(2)
C24 C23 C22 121.6(3)
C25 C24 C23 120.4(3)
C26 C25 C24 118.7(3)
C25 C26 C27 121.7(3)
C26 C27 C22 121.3(3)
C28 O1 C39 113.56(19)
C28 O1 K1 114.77(13)
C39 O1 K1 117.73(14)
C38 O2 C37 113.1(2)
C38 O2 K1 111.66(17)
C37 O2 K1 108.63(15)
C36 O3 C35 115.6(2)
C36 O3 K1 118.27(17)
C35 O3 K1 118.41(17)
C34 O4 C33 112.8(2)
C34 O4 K1 114.94(18)
C33 O4 K1 114.33(14)
C32 O5 C31 114.2(2)
C32 O5 K1 116.28(15)
C31 O5 K1 115.79(13)
C30 O6 C29 113.89(18)
C30 O6 K1 111.73(14)
C29 O6 K1 114.23(13)
O1 C28 C29 109.5(2)
O6 C29 C28 110.78(19)
O6 C30 C31 109.6(2)
O5 C31 C30 111.2(2)
O5 C32 C33 110.5(2)
O4 C33 C32 109.8(2)
O4 C34 C35 111.5(3)
O3 C35 C34 110.6(3)
O3 C36 C37 112.1(3)
O2 C37 C36 109.2(3)
O2 C38 C39 110.0(3)
O1 C39 C38 109.0(2)
O7' O7 C40 108.2(6)
O7' O7 C40' 71.3(5)
C40 O7 C40' 37.0(3)
O7' O7 C43 73.4(5)
C40 O7 C43 111.9(4)
C40' O7 C43 103.1(3)
O7' O7 K1 82.8(5)
C40 O7 K1 127.9(3)
C40' O7 K1 120.1(3)
C43 O7 K1 119.9(3)
O7 O7' C40' 80.9(5)
O7 O7' C40 49.6(5)
C40' O7' C40 31.3(3)
O7 O7' K1 82.8(5)
C40' O7' K1 123.0(3)
C40 O7' K1 112.3(3)
C40' C40 O7 75.4(5)
C40' C40 C41 76.3(5)
O7 C40 C41 106.6(4)
C40' C40 O7' 53.3(4)
O7 C40 O7' 22.1(2)
C41 C40 O7' 97.0(4)
C40 C40' O7' 95.4(6)
C40 C40' O7 67.6(5)
O7' C40' O7 27.8(2)
C42 C41 C40 104.4(4)
C41 C42 C43 108.7(3)
C42 C43 O7 103.6(3)

loop_
_geom_bond_atom_site_label_1
_geom_bond_atom_site_label_2
_geom_bond_distance
K1 O7' 2.703(4)
K1 O7 2.703(4)
K1 O3 2.7366(19)
K1 O1 2.7546(14)
K1 O5 2.7728(16)
K1 O6 2.7885(17)
K1 O4 2.8024(17)
K1 O2 2.8443(17)
K1 C17 3.211(3)
C12 C13 1.365(3)
C12 B9 1.617(3)
C12 B10 1.631(4)
C12 B11 1.847(3)
C12 B8 2.010(4)
C7 C21 1.540(3)
C7 B8 1.609(4)
C7 B3 1.640(3)
C7 B2 1.678(4)
C7 B11 1.695(4)
B8 B4 1.772(4)
B8 B3 1.825(4)
B8 B9 1.831(4)
B9 B4 1.754(4)
B9 B5 1.805(4)
B9 B10 1.868(4)
B10 B6 1.729(4)
B10 B5 1.757(4)
B10 B11 1.806(4)
B11 B6 1.800(4)
B11 B2 1.846(4)
B3 B2 1.756(4)
B3 B4 1.768(4)
B3 B1 1.771(4)
B4 B1 1.785(4)
B4 B5 1.794(4)
B5 B1 1.740(4)
B5 B6 1.750(4)
B6 B1 1.765(4)
B6 B2 1.765(4)
B2 B1 1.778(4)
C13 C14 1.453(3)
C14 C19 1.379(4)
C14 C15 1.387(3)
C15 C16 1.374(4)
C16 C17 1.383(5)
C17 C18 1.382(4)
C18 C19 1.391(4)
C21 C22 1.491(3)
C22 C23 1.379(4)
C22 C27 1.380(4)
C23 C24 1.378(4)
C24 C25 1.370(5)
C25 C26 1.333(5)
C26 C27 1.376(4)
O1 C28 1.405(3)
O1 C39 1.426(3)
O2 C38 1.375(3)
O2 C37 1.441(4)
O3 C36 1.363(4)
O3 C35 1.419(4)
O4 C34 1.385(4)
O4 C33 1.424(3)
O5 C32 1.393(3)
O5 C31 1.407(3)
O6 C30 1.392(3)
O6 C29 1.414(3)
C28 C29 1.467(3)
C30 C31 1.483(4)
C32 C33 1.458(4)
C34 C35 1.463(4)
C36 C37 1.463(5)
C38 C39 1.488(5)
O7 O7' 0.681(5)
O7 C40 1.377(6)
O7 C40' 1.441(6)
O7 C43 1.478(5)
O7' C40' 1.382(5)
O7' C40 1.717(7)
C40 C40' 0.896(8)
C40 C41 1.506(6)
C41 C42 1.458(4)
C42 C43 1.468(6)
